data_4003690
loop_
_publ_author_name
'Qi, Lu'
'Chen, Zhaohui'
'Shi, Xuerui'
'Zhang, Xiaodong'
'Jing, Qun'
'Li, Na'
'Jiang, Zhongqi'
'Zhang, Bingbing'
'Lee, Ming-Hsien'

_publ_section_title
;
 A3BBi(P2O7)2 (A = Rb, Cs; B = Pb, Ba): Isovalent Cation Substitution to
 Sustain Large Second-Harmonic Generation Responses
;
_journal_name_full 'Chemistry of Materials'
_journal_paper_doi 10.1021/acs.chemmater.0c03383
_journal_year 2020
_chemical_formula_sum 'Ba Bi O14 P4 Rb3'
_chemical_formula_weight 950.61
_space_group_IT_number 4
_space_group_name_Hall 'P 2yb'
_space_group_name_H-M_alt 'P 1 21 1'
_symmetry_cell_setting monoclinic
_symmetry_space_group_name_H-M 'P 1 21 1'
_atom_sites_solution_primary direct
_atom_sites_solution_secondary difmap
_audit_creation_method SHELXL-97
_cell_angle_alpha 90.00
_cell_angle_beta 106.7460(10)
_cell_angle_gamma 90.00
_cell_formula_units_Z 2
_cell_length_a 8.9377(3)
_cell_length_b 9.8247(4)
_cell_length_c 9.1683(3)
_cell_measurement_reflns_used 7207
_cell_measurement_temperature 273(2)
_cell_measurement_theta_max 27.50
_cell_measurement_theta_min 3.11
_cell_volume 770.93(5)
_computing_cell_refinement 'Bruker SMART'
_computing_data_collection 'Bruker SMART'
_computing_data_reduction 'Bruker SAINT'
_computing_molecular_graphics 'Bruker SHELXTL'
_computing_publication_material 'Bruker SHELXTL'
_computing_structure_refinement 'SHELXL-97 (Sheldrick, 1997)'
_computing_structure_solution 'SHELXS-97 (Sheldrick, 1990)'
_diffrn_ambient_temperature 273(2)
_diffrn_measured_fraction_theta_full 0.997
_diffrn_measured_fraction_theta_max 0.997
_diffrn_measurement_device_type 'CCD area detector'
_diffrn_measurement_method 'phi and omega scans'
_diffrn_radiation_monochromator graphite
_diffrn_radiation_source 'fine-focus sealed tube'
_diffrn_radiation_type MoK\a
_diffrn_radiation_wavelength 0.71073
_diffrn_reflns_av_R_equivalents 0.0360
_diffrn_reflns_av_sigmaI/netI 0.0613
_diffrn_reflns_limit_h_max 11
_diffrn_reflns_limit_h_min -11
_diffrn_reflns_limit_k_max 12
_diffrn_reflns_limit_k_min -12
_diffrn_reflns_limit_l_max 11
_diffrn_reflns_limit_l_min -11
_diffrn_reflns_number 11867
_diffrn_reflns_theta_full 27.54
_diffrn_reflns_theta_max 27.54
_diffrn_reflns_theta_min 3.16
_exptl_absorpt_coefficient_mu 23.827
_exptl_absorpt_correction_T_max 0.7456
_exptl_absorpt_correction_T_min 0.5065
_exptl_absorpt_correction_type numerical
_exptl_absorpt_process_details face-index
_exptl_crystal_colour colourless
_exptl_crystal_density_diffrn 4.095
_exptl_crystal_density_method 'not measured'
_exptl_crystal_description block
_exptl_crystal_F_000 844
_exptl_crystal_size_max 0.162
_exptl_crystal_size_mid 0.096
_exptl_crystal_size_min 0.085
_refine_diff_density_max 1.015
_refine_diff_density_min -0.881
_refine_diff_density_rms 0.197
_refine_ls_abs_structure_details 'Flack H D (1983), Acta Cryst. A39, 876-881'
_refine_ls_abs_structure_Flack 0.014(5)
_refine_ls_extinction_coef 0.00101(13)
_refine_ls_extinction_expression Fc^*^=kFc[1+0.001xFc^2^\l^3^/sin(2\q)]^-1/4^
_refine_ls_extinction_method SHELXL
_refine_ls_goodness_of_fit_ref 0.981
_refine_ls_matrix_type full
_refine_ls_number_parameters 209
_refine_ls_number_reflns 3476
_refine_ls_number_restraints 1
_refine_ls_restrained_S_all 0.980
_refine_ls_R_factor_all 0.0316
_refine_ls_R_factor_gt 0.0261
_refine_ls_shift/su_max 0.001
_refine_ls_shift/su_mean 0.000
_refine_ls_structure_factor_coef Fsqd
_refine_ls_weighting_details 'calc w=1/[\s^2^(Fo^2^)+(0.0000P)^2^+0.0000P] where P=(Fo^2^+2Fc^2^)/3'
_refine_ls_weighting_scheme calc
_refine_ls_wR_factor_gt 0.0535
_refine_ls_wR_factor_ref 0.0545
_reflns_number_gt 3195
_reflns_number_total 3476
_reflns_threshold_expression >2sigma(I)
_cod_data_source_file cm0c03383_si_002.cif
_cod_data_source_block aaa
_cod_depositor_comments
;
The following automatic conversions were performed:

data item '_symmetry_cell_setting' value 'Monoclinic' was changed to
'monoclinic' in accordance with the
/home/data/users/saulius/crontab/automatic-downloads/rss-feeds/ACS/lib/dictionaries/cif_core.dic
dictionary named 'cif_core.dic' version 2.4.2 last updated on
2011-04-26.

Automatic conversion script
Id: cif_fix_values 7556 2019-12-06 15:28:31Z antanas 
;
_cod_original_sg_symbol_H-M P2(1)
_cod_database_code 4003690

loop_
_symmetry_equiv_pos_as_xyz
'x, y, z'
'-x, y+1/2, -z'

loop_
_atom_site_label
_atom_site_type_symbol
_atom_site_fract_x
_atom_site_fract_y
_atom_site_fract_z
_atom_site_U_iso_or_equiv
_atom_site_adp_type
_atom_site_occupancy
_atom_site_symmetry_multiplicity
_atom_site_calc_flag
_atom_site_refinement_flags
_atom_site_disorder_assembly
_atom_site_disorder_group
Rb1 Rb 0.48534(10) 0.36471(9) 1.26056(10) 0.0257(2) Uani 1 1 d . . .
Rb2 Rb 1.17652(10) 0.02276(11) 0.30920(10) 0.0309(2) Uani 1 1 d . . .
Rb3 Rb 0.68230(12) -0.09973(11) 0.29843(12) 0.0376(3) Uani 1 1 d . . .
Ba1 Ba 0.75609(6) 0.18871(6) 0.98510(6) 0.01555(12) Uani 1 1 d . . .
Bi1 Bi 1.00227(3) 0.00498(3) 0.72742(3) 0.01389(9) Uani 1 1 d . . .
P1 P 0.8812(2) -0.2089(2) 1.0161(3) 0.0178(5) Uani 1 1 d . . .
P2 P 0.8708(3) 0.2336(2) 1.4371(3) 0.0187(5) Uani 1 1 d . . .
P3 P 0.6284(2) 0.1667(2) 0.5876(3) 0.0198(5) Uani 1 1 d . . .
P4 P 0.6742(3) 0.5716(2) 1.0533(3) 0.0199(5) Uani 1 1 d . . .
O1 O 0.7674(7) 0.4702(6) 0.9942(7) 0.0316(16) Uani 1 1 d . . .
O2 O 0.5812(7) 0.2573(7) 0.6988(8) 0.0358(17) Uani 1 1 d . . .
O3 O 1.0776(7) 0.2752(6) 1.1318(7) 0.0269(15) Uani 1 1 d . . .
O4 O 0.7416(7) 0.5762(7) 1.2281(8) 0.0310(16) Uani 1 1 d . . .
O5 O 0.5043(7) 0.5579(7) 1.0039(9) 0.0374(18) Uani 1 1 d . . .
O6 O 1.0244(8) -0.1419(7) 0.5393(9) 0.047(2) Uani 1 1 d . . .
O7 O 1.2530(7) -0.2328(6) 0.4714(7) 0.0232(15) Uani 1 1 d . . .
O8 O 1.0002(6) -0.2840(6) 1.1451(6) 0.0193(13) Uani 1 1 d . . .
O9 O 0.8537(8) -0.0648(6) 1.0559(8) 0.0346(17) Uani 1 1 d . . .
O10 O 0.7119(7) -0.2815(6) 0.9970(8) 0.0336(17) Uani 1 1 d . . .
O11 O 0.7845(8) 0.2105(9) 1.2754(7) 0.049(2) Uani 1 1 d . . .
O12 O 0.9675(9) 0.1149(8) 1.5144(9) 0.052(2) Uani 1 1 d . . .
O13 O 0.7311(7) 0.0465(6) 0.6664(8) 0.0363(18) Uani 1 1 d . . .
O14 O 0.4990(8) 0.1257(7) 0.4515(8) 0.042(2) Uani 1 1 d . . .

loop_
_atom_site_aniso_label
_atom_site_aniso_U_11
_atom_site_aniso_U_22
_atom_site_aniso_U_33
_atom_site_aniso_U_23
_atom_site_aniso_U_13
_atom_site_aniso_U_12
Rb1 0.0236(5) 0.0272(6) 0.0238(5) 0.0026(4) 0.0029(4) 0.0069(4)
Rb2 0.0333(5) 0.0280(6) 0.0322(5) 0.0090(5) 0.0106(4) 0.0038(4)
Rb3 0.0383(6) 0.0456(6) 0.0348(6) -0.0081(5) 0.0199(5) -0.0129(5)
Ba1 0.0179(2) 0.0141(2) 0.0144(3) -0.0007(2) 0.0042(2) -0.00076(19)
Bi1 0.01265(14) 0.01454(15) 0.01412(15) 0.00233(15) 0.00328(12) 0.00102(13)
P1 0.0112(11) 0.0145(12) 0.0254(13) 0.0053(9) 0.0016(10) 0.0018(8)
P2 0.0212(12) 0.0238(13) 0.0137(11) 0.0093(9) 0.0092(10) 0.0050(9)
P3 0.0144(11) 0.0287(14) 0.0145(11) 0.0092(10) 0.0012(9) 0.0001(10)
P4 0.0141(11) 0.0173(12) 0.0288(14) 0.0012(10) 0.0071(10) -0.0030(9)
O1 0.036(4) 0.019(4) 0.043(4) -0.006(3) 0.017(4) 0.003(3)
O2 0.034(4) 0.050(5) 0.028(4) -0.003(3) 0.016(3) 0.003(3)
O3 0.033(4) 0.030(4) 0.014(3) 0.002(3) 0.001(3) 0.000(3)
O4 0.021(3) 0.041(4) 0.033(4) -0.006(3) 0.011(3) 0.000(3)
O5 0.010(3) 0.046(4) 0.052(4) 0.005(3) 0.001(3) -0.003(3)
O6 0.050(5) 0.045(5) 0.052(5) -0.008(4) 0.026(4) 0.018(4)
O7 0.025(3) 0.027(4) 0.020(3) 0.000(3) 0.009(3) 0.000(2)
O8 0.017(3) 0.017(3) 0.021(3) 0.010(3) 0.001(3) -0.001(2)
O9 0.042(4) 0.015(3) 0.054(5) -0.001(3) 0.024(4) 0.006(3)
O10 0.018(3) 0.018(4) 0.058(5) 0.017(3) 0.001(3) -0.001(2)
O11 0.049(5) 0.082(6) 0.020(4) 0.001(4) 0.015(4) 0.000(4)
O12 0.059(5) 0.063(6) 0.048(5) 0.042(4) 0.039(4) 0.043(4)
O13 0.021(3) 0.024(4) 0.060(5) 0.021(3) 0.005(3) -0.004(3)
O14 0.036(4) 0.047(5) 0.032(4) 0.003(3) -0.008(4) -0.016(3)

loop_
_atom_type_symbol
_atom_type_description
_atom_type_scat_dispersion_real
_atom_type_scat_dispersion_imag
_atom_type_scat_source
O O 0.0106 0.0060 'International Tables Vol C Tables 4.2.6.8 and 6.1.1.4'
P P 0.1023 0.0942 'International Tables Vol C Tables 4.2.6.8 and 6.1.1.4'
Rb Rb -0.9393 2.9676 'International Tables Vol C Tables 4.2.6.8 and 6.1.1.4'
Ba Ba -0.3244 2.2819 'International Tables Vol C Tables 4.2.6.8 and 6.1.1.4'
Bi Bi -4.1077 10.2566 'International Tables Vol C Tables 4.2.6.8 and 6.1.1.4'

loop_
_geom_angle_atom_site_label_1
_geom_angle_atom_site_label_2
_geom_angle_atom_site_label_3
_geom_angle
_geom_angle_site_symmetry_1
_geom_angle_site_symmetry_3
_geom_angle_publ_flag
O13 Rb1 O10 102.01(18) 2_657 2_657 ?
O13 Rb1 O14 106.1(2) 2_657 1_556 ?
O10 Rb1 O14 90.03(19) 2_657 1_556 ?
O13 Rb1 O7 115.25(18) 2_657 2_757 ?
O10 Rb1 O7 130.88(17) 2_657 2_757 ?
O14 Rb1 O7 50.64(17) 1_556 2_757 ?
O13 Rb1 O11 161.6(2) 2_657 . ?
O10 Rb1 O11 96.34(18) 2_657 . ?
O14 Rb1 O11 71.8(2) 1_556 . ?
O7 Rb1 O11 48.75(17) 2_757 . ?
O13 Rb1 O5 89.1(2) 2_657 . ?
O10 Rb1 O5 80.57(19) 2_657 . ?
O14 Rb1 O5 163.6(2) 1_556 . ?
O7 Rb1 O5 128.32(17) 2_757 . ?
O11 Rb1 O5 95.77(18) . . ?
O13 Rb1 O4 99.73(18) 2_657 . ?
O10 Rb1 O4 122.43(18) 2_657 . ?
O14 Rb1 O4 132.78(18) 1_556 . ?
O7 Rb1 O4 82.72(17) 2_757 . ?
O11 Rb1 O4 71.40(19) . . ?
O5 Rb1 O4 47.21(17) . . ?
O13 Rb1 P3 104.63(16) 2_657 1_556 ?
O10 Rb1 P3 114.27(14) 2_657 1_556 ?
O14 Rb1 P3 24.88(13) 1_556 1_556 ?
O7 Rb1 P3 28.16(12) 2_757 1_556 ?
O11 Rb1 P3 65.45(13) . 1_556 ?
O5 Rb1 P3 156.37(12) . 1_556 ?
O4 Rb1 P3 110.49(12) . 1_556 ?
O13 Rb1 P4 103.17(15) 2_657 . ?
O10 Rb1 P4 96.89(14) 2_657 . ?
O14 Rb1 P4 147.71(15) 1_556 . ?
O7 Rb1 P4 104.05(12) 2_757 . ?
O11 Rb1 P4 76.14(15) . . ?
O5 Rb1 P4 24.32(12) . . ?
O4 Rb1 P4 25.92(12) . . ?
P3 Rb1 P4 132.06(6) 1_556 . ?
O13 Rb1 P3 24.96(13) 2_657 2_657 ?
O10 Rb1 P3 124.05(12) 2_657 2_657 ?
O14 Rb1 P3 113.96(16) 1_556 2_657 ?
O7 Rb1 P3 100.87(12) 2_757 2_657 ?
O11 Rb1 P3 138.28(16) . 2_657 ?
O5 Rb1 P3 82.46(15) . 2_657 ?
O4 Rb1 P3 77.60(12) . 2_657 ?
P3 Rb1 P3 101.79(3) 1_556 2_657 ?
P4 Rb1 P3 88.00(6) . 2_657 ?
O13 Rb1 P1 75.49(13) 2_657 2_657 ?
O10 Rb1 P1 26.51(12) 2_657 2_657 ?
O14 Rb1 P1 97.70(14) 1_556 2_657 ?
O7 Rb1 P1 147.77(13) 2_757 2_657 ?
O11 Rb1 P1 122.85(15) . 2_657 ?
O5 Rb1 P1 79.83(13) . 2_657 ?
O4 Rb1 P1 127.04(13) . 2_657 ?
P3 Rb1 P1 121.87(6) 1_556 2_657 ?
P4 Rb1 P1 102.48(6) . 2_657 ?
P3 Rb1 P1 98.00(5) 2_657 2_657 ?
O13 Rb1 P2 138.21(14) 2_657 . ?
O10 Rb1 P2 118.00(13) 2_657 . ?
O14 Rb1 P2 64.63(14) 1_556 . ?
O7 Rb1 P2 26.24(12) 2_757 . ?
O11 Rb1 P2 23.90(13) . . ?
O5 Rb1 P2 108.03(12) . . ?
O4 Rb1 P2 69.67(12) . . ?
P3 Rb1 P2 49.30(5) 1_556 . ?
P4 Rb1 P2 84.48(5) . . ?
P3 Rb1 P2 117.95(6) 2_657 . ?
P1 Rb1 P2 143.73(6) 2_657 . ?
O7 Rb2 O3 176.05(17) . 1_554 ?
O7 Rb2 O14 90.80(18) . 1_655 ?
O3 Rb2 O14 93.11(19) 1_554 1_655 ?
O7 Rb2 O1 104.37(17) . 2_746 ?
O3 Rb2 O1 74.86(17) 1_554 2_746 ?
O14 Rb2 O1 93.74(19) 1_655 2_746 ?
O7 Rb2 O12 92.03(17) . 1_554 ?
O3 Rb2 O12 87.28(17) 1_554 1_554 ?
O14 Rb2 O12 107.9(2) 1_655 1_554 ?
O1 Rb2 O12 152.72(19) 2_746 1_554 ?
O7 Rb2 O6 46.90(16) . . ?
O3 Rb2 O6 131.26(17) 1_554 . ?
O14 Rb2 O6 114.70(19) 1_655 . ?
O1 Rb2 O6 136.58(18) 2_746 . ?
O12 Rb2 O6 47.39(17) 1_554 . ?
O7 Rb2 O9 99.59(16) . 1_554 ?
O3 Rb2 O9 76.50(16) 1_554 1_554 ?
O14 Rb2 O9 161.71(18) 1_655 1_554 ?
O1 Rb2 O9 69.19(16) 2_746 1_554 ?
O12 Rb2 O9 86.9(2) 1_554 1_554 ?
O6 Rb2 O9 83.15(18) . 1_554 ?
O7 Rb2 O2 44.75(16) . 2_746 ?
O3 Rb2 O2 136.19(16) 1_554 2_746 ?
O14 Rb2 O2 74.22(19) 1_655 2_746 ?
O1 Rb2 O2 64.67(17) 2_746 2_746 ?
O12 Rb2 O2 136.50(16) 1_554 2_746 ?
O6 Rb2 O2 91.17(16) . 2_746 ?
O9 Rb2 O2 102.75(16) 1_554 2_746 ?
O7 Rb2 O8 59.30(15) . 1_554 ?
O3 Rb2 O8 117.10(14) 1_554 1_554 ?
O14 Rb2 O8 137.18(17) 1_655 1_554 ?
O1 Rb2 O8 68.43(15) 2_746 1_554 ?
O12 Rb2 O8 103.4(2) 1_554 1_554 ?
O6 Rb2 O8 68.46(16) . 1_554 ?
O9 Rb2 O8 43.55(13) 1_554 1_554 ?
O2 Rb2 O8 62.96(14) 2_746 1_554 ?
O7 Rb2 P2 23.47(12) . 2_747 ?
O3 Rb2 P2 154.39(13) 1_554 2_747 ?
O14 Rb2 P2 104.60(14) 1_655 2_747 ?
O1 Rb2 P2 121.25(13) 2_746 2_747 ?
O12 Rb2 P2 69.89(14) 1_554 2_747 ?
O6 Rb2 P2 23.49(12) . 2_747 ?
O9 Rb2 P2 90.40(12) 1_554 2_747 ?
O2 Rb2 P2 67.76(11) 2_746 2_747 ?
O8 Rb2 P2 60.28(10) 1_554 2_747 ?
O7 Rb2 P2 113.02(12) . 1_554 ?
O3 Rb2 P2 65.96(12) 1_554 1_554 ?
O14 Rb2 P2 111.37(15) 1_655 1_554 ?
O1 Rb2 P2 133.79(12) 2_746 1_554 ?
O12 Rb2 P2 21.71(12) 1_554 1_554 ?
O6 Rb2 P2 66.79(12) . 1_554 ?
O9 Rb2 P2 78.44(11) 1_554 1_554 ?
O2 Rb2 P2 157.77(11) 2_746 1_554 ?
O8 Rb2 P2 108.58(10) 1_554 1_554 ?
P2 Rb2 P2 90.11(3) 2_747 1_554 ?
O7 Rb2 P3 22.46(12) . 2_746 ?
O3 Rb2 P3 157.97(13) 1_554 2_746 ?
O14 Rb2 P3 83.67(15) 1_655 2_746 ?
O1 Rb2 P3 83.59(12) 2_746 2_746 ?
O12 Rb2 P3 114.49(13) 1_554 2_746 ?
O6 Rb2 P3 68.76(12) . 2_746 ?
O9 Rb2 P3 100.26(11) 1_554 2_746 ?
O2 Rb2 P3 22.44(11) 2_746 2_746 ?
O8 Rb2 P3 56.72(9) 1_554 2_746 ?
P2 Rb2 P3 45.32(5) 2_747 2_746 ?
P2 Rb2 P3 135.37(5) 1_554 2_746 ?
O2 Rb3 O9 132.33(19) 2_646 1_554 ?
O2 Rb3 O5 91.21(18) 2_646 2_646 ?
O9 Rb3 O5 63.95(17) 1_554 2_646 ?
O2 Rb3 O11 138.37(19) 2_646 1_554 ?
O9 Rb3 O11 68.54(16) 1_554 1_554 ?
O5 Rb3 O11 64.48(17) 2_646 1_554 ?
O2 Rb3 O6 124.8(2) 2_646 . ?
O9 Rb3 O6 86.44(19) 1_554 . ?
O5 Rb3 O6 143.86(18) 2_646 . ?
O11 Rb3 O6 86.32(19) 1_554 . ?
O2 Rb3 O14 78.89(19) 2_646 . ?
O9 Rb3 O14 130.35(17) 1_554 . ?
O5 Rb3 O14 81.05(17) 2_646 . ?
O11 Rb3 O14 64.88(17) 1_554 . ?
O6 Rb3 O14 106.42(16) . . ?
O2 Rb3 O4 72.37(18) 2_646 1_544 ?
O9 Rb3 O4 79.92(16) 1_554 1_544 ?
O5 Rb3 O4 111.66(17) 2_646 1_544 ?
O11 Rb3 O4 146.52(16) 1_554 1_544 ?
O6 Rb3 O4 80.66(16) . 1_544 ?
O14 Rb3 O4 148.52(16) . 1_544 ?
O2 Rb3 O10 90.38(17) 2_646 1_554 ?
O9 Rb3 O10 44.65(15) 1_554 1_554 ?
O5 Rb3 O10 71.91(16) 2_646 1_554 ?
O11 Rb3 O10 111.06(15) 1_554 1_554 ?
O6 Rb3 O10 102.11(16) . 1_554 ?
O14 Rb3 O10 150.69(16) . 1_554 ?
O4 Rb3 O10 43.68(15) 1_544 1_554 ?
O2 Rb3 O12 143.01(19) 2_646 1_554 ?
O9 Rb3 O12 84.66(17) 1_554 1_554 ?
O5 Rb3 O12 108.40(16) 2_646 1_554 ?
O11 Rb3 O12 44.02(16) 1_554 1_554 ?
O6 Rb3 O12 45.00(16) . 1_554 ?
O14 Rb3 O12 73.83(17) . 1_554 ?
O4 Rb3 O12 124.28(15) 1_544 1_554 ?
O10 Rb3 O12 125.07(16) 1_554 1_554 ?
O2 Rb3 O13 93.94(17) 2_646 . ?
O9 Rb3 O13 133.60(16) 1_554 . ?
O5 Rb3 O13 121.00(17) 2_646 . ?
O11 Rb3 O13 73.76(15) 1_554 . ?
O6 Rb3 O13 64.79(16) . . ?
O14 Rb3 O13 43.07(14) . . ?
O4 Rb3 O13 125.84(15) 1_544 . ?
O10 Rb3 O13 166.21(14) 1_554 . ?
O12 Rb3 O13 49.11(15) 1_554 . ?
O2 Rb3 P1 116.39(15) 2_646 1_554 ?
O9 Rb3 P1 23.30(12) 1_554 1_554 ?
O5 Rb3 P1 76.65(13) 2_646 1_554 ?
O11 Rb3 P1 91.50(12) 1_554 1_554 ?
O6 Rb3 P1 83.71(13) . 1_554 ?
O14 Rb3 P1 152.95(13) . 1_554 ?
O4 Rb3 P1 56.63(12) 1_544 1_554 ?
O10 Rb3 P1 26.26(10) 1_554 1_554 ?
O12 Rb3 P1 98.86(12) 1_554 1_554 ?
O13 Rb3 P1 145.56(10) . 1_554 ?
O2 Rb3 P2 138.48(15) 2_646 1_554 ?
O9 Rb3 P2 82.99(13) 1_554 1_554 ?
O5 Rb3 P2 86.66(13) 2_646 1_554 ?
O11 Rb3 P2 23.01(12) 1_554 1_554 ?
O6 Rb3 P2 68.64(14) . 1_554 ?
O14 Rb3 P2 59.81(12) . 1_554 ?
O4 Rb3 P2 145.60(11) 1_544 1_554 ?
O10 Rb3 P2 127.63(11) 1_554 1_554 ?
O12 Rb3 P2 23.70(11) 1_554 1_554 ?
O13 Rb3 P2 53.56(10) . 1_554 ?
P1 Rb3 P2 103.41(5) 1_554 1_554 ?
O11 Ba1 O9 84.2(2) . . ?
O11 Ba1 O5 80.3(2) . 2_647 ?
O9 Ba1 O5 76.7(2) . 2_647 ?
O11 Ba1 O2 145.4(2) . . ?
O9 Ba1 O2 121.6(2) . . ?
O5 Ba1 O2 83.8(2) 2_647 . ?
O11 Ba1 O1 84.0(2) . . ?
O9 Ba1 O1 157.3(2) . . ?
O5 Ba1 O1 120.10(19) 2_647 . ?
O2 Ba1 O1 77.7(2) . . ?
O11 Ba1 O8 124.9(2) . 2_757 ?
O9 Ba1 O8 87.30(18) . 2_757 ?
O5 Ba1 O8 148.91(19) 2_647 2_757 ?
O2 Ba1 O8 82.27(17) . 2_757 ?
O1 Ba1 O8 83.69(17) . 2_757 ?
O11 Ba1 O3 73.34(19) . . ?
O9 Ba1 O3 87.14(18) . . ?
O5 Ba1 O3 150.3(2) 2_647 . ?
O2 Ba1 O3 125.87(18) . . ?
O1 Ba1 O3 70.94(17) . . ?
O8 Ba1 O3 51.88(15) 2_757 . ?
O11 Ba1 O13 158.7(2) . . ?
O9 Ba1 O13 75.20(19) . . ?
O5 Ba1 O13 89.55(19) 2_647 . ?
O2 Ba1 O13 49.93(17) . . ?
O1 Ba1 O13 117.23(18) . . ?
O8 Ba1 O13 60.38(15) 2_757 . ?
O3 Ba1 O13 110.41(16) . . ?
O11 Ba1 P1 99.59(17) . 2_757 ?
O9 Ba1 P1 91.83(14) . 2_757 ?
O5 Ba1 P1 168.47(15) 2_647 2_757 ?
O2 Ba1 P1 101.93(14) . 2_757 ?
O1 Ba1 P1 71.18(13) . 2_757 ?
O8 Ba1 P1 26.40(12) 2_757 2_757 ?
O3 Ba1 P1 26.34(12) . 2_757 ?
O13 Ba1 P1 86.66(11) . 2_757 ?
O11 Ba1 P3 167.10(16) . . ?
O9 Ba1 P3 100.50(16) . . ?
O5 Ba1 P3 89.05(17) 2_647 . ?
O2 Ba1 P3 24.10(14) . . ?
O1 Ba1 P3 95.23(14) . . ?
O8 Ba1 P3 67.64(12) 2_757 . ?
O3 Ba1 P3 118.64(12) . . ?
O13 Ba1 P3 26.13(11) . . ?
P1 Ba1 P3 92.30(5) 2_757 . ?
O11 Ba1 Bi1 135.75(17) . . ?
O9 Ba1 Bi1 62.18(14) . . ?
O5 Ba1 Bi1 115.31(16) 2_647 . ?
O2 Ba1 Bi1 78.89(13) . . ?
O1 Ba1 Bi1 115.97(13) . . ?
O8 Ba1 Bi1 34.45(11) 2_757 . ?
O3 Ba1 Bi1 76.87(12) . . ?
O13 Ba1 Bi1 35.23(11) . . ?
P1 Ba1 Bi1 57.00(4) 2_757 . ?
P3 Ba1 Bi1 55.83(4) . . ?
O11 Ba1 Rb1 120.10(19) . 2_647 ?
O9 Ba1 Rb1 59.60(15) . 2_647 ?
O5 Ba1 Rb1 47.90(16) 2_647 2_647 ?
O2 Ba1 Rb1 66.47(14) . 2_647 ?
O1 Ba1 Rb1 142.68(14) . 2_647 ?
O8 Ba1 Rb1 101.01(11) 2_757 2_647 ?
O3 Ba1 Rb1 139.82(12) . 2_647 ?
O13 Ba1 Rb1 43.52(11) . 2_647 ?
P1 Ba1 Rb1 125.13(4) 2_757 2_647 ?
P3 Ba1 Rb1 54.68(4) . 2_647 ?
Bi1 Ba1 Rb1 68.148(17) . 2_647 ?
O12 Bi1 O6 70.1(3) 1_554 . ?
O12 Bi1 O4 83.5(3) 1_554 2_747 ?
O6 Bi1 O4 91.6(2) . 2_747 ?
O12 Bi1 O13 80.2(2) 1_554 . ?
O6 Bi1 O13 103.6(3) . . ?
O4 Bi1 O13 152.3(2) 2_747 . ?
O12 Bi1 O8 89.4(3) 1_554 2_757 ?
O6 Bi1 O8 158.2(2) . 2_757 ?
O4 Bi1 O8 78.4(2) 2_747 2_757 ?
O13 Bi1 O8 79.2(2) . 2_757 ?
O12 Bi1 P4 110.2(2) 1_554 2_747 ?
O6 Bi1 P4 110.83(18) . 2_747 ?
O4 Bi1 P4 29.03(17) 2_747 2_747 ?
O13 Bi1 P4 145.58(19) . 2_747 ?
O8 Bi1 P4 68.57(13) 2_757 2_747 ?
O12 Bi1 Ba1 109.80(19) 1_554 . ?
O6 Bi1 Ba1 152.61(19) . . ?
O4 Bi1 Ba1 115.76(17) 2_747 . ?
O13 Bi1 Ba1 51.18(19) . . ?
O8 Bi1 Ba1 41.33(13) 2_757 . ?
P4 Bi1 Ba1 95.13(4) 2_747 . ?
O12 Bi1 Ba1 146.88(18) 1_554 2_747 ?
O6 Bi1 Ba1 82.42(19) . 2_747 ?
O4 Bi1 Ba1 79.12(16) 2_747 2_747 ?
O13 Bi1 Ba1 125.32(15) . 2_747 ?
O8 Bi1 Ba1 114.06(14) 2_757 2_747 ?
P4 Bi1 Ba1 62.34(4) 2_747 2_747 ?
Ba1 Bi1 Ba1 103.127(9) . 2_747 ?
O12 Bi1 Rb3 53.7(3) 1_554 . ?
O6 Bi1 Rb3 48.51(18) . . ?
O4 Bi1 Rb3 126.96(16) 2_747 . ?
O13 Bi1 Rb3 56.89(19) . . ?
O8 Bi1 Rb3 124.26(13) 2_757 . ?
P4 Bi1 Rb3 155.03(5) 2_747 . ?
Ba1 Bi1 Rb3 108.056(17) . . ?
Ba1 Bi1 Rb3 118.817(19) 2_747 . ?
O12 Bi1 Rb2 38.47(18) 1_554 . ?
O6 Bi1 Rb2 42.8(2) . . ?
O4 Bi1 Rb2 64.83(17) 2_747 . ?
O13 Bi1 Rb2 111.83(18) . . ?
O8 Bi1 Rb2 115.77(14) 2_757 . ?
P4 Bi1 Rb2 93.27(5) 2_747 . ?
Ba1 Bi1 Rb2 147.669(16) . . ?
Ba1 Bi1 Rb2 108.420(15) 2_747 . ?
Rb3 Bi1 Rb2 62.145(18) . . ?
O9 P1 O3 114.5(4) . 2_747 ?
O9 P1 O8 113.1(4) . . ?
O3 P1 O8 110.4(3) 2_747 . ?
O9 P1 O10 103.1(4) . . ?
O3 P1 O10 108.4(4) 2_747 . ?
O8 P1 O10 106.7(3) . . ?
O9 P1 Ba1 120.2(3) . 2_747 ?
O3 P1 Ba1 59.2(2) 2_747 2_747 ?
O8 P1 Ba1 53.8(2) . 2_747 ?
O10 P1 Ba1 136.4(2) . 2_747 ?
O9 P1 Rb1 78.6(3) . 2_647 ?
O3 P1 Rb1 78.2(2) 2_747 2_647 ?
O8 P1 Rb1 158.6(2) . 2_647 ?
O10 P1 Rb1 52.1(2) . 2_647 ?
Ba1 P1 Rb1 137.25(8) 2_747 2_647 ?
O9 P1 Rb3 53.9(3) . 1_556 ?
O3 P1 Rb3 161.5(3) 2_747 1_556 ?
O8 P1 Rb3 88.1(2) . 1_556 ?
O10 P1 Rb3 65.5(3) . 1_556 ?
Ba1 P1 Rb3 137.74(7) 2_747 1_556 ?
Rb1 P1 Rb3 84.92(5) 2_647 1_556 ?
O9 P1 Rb2 146.0(3) . 2_746 ?
O3 P1 Rb2 42.0(2) 2_747 2_746 ?
O8 P1 Rb2 100.0(2) . 2_746 ?
O10 P1 Rb2 73.1(3) . 2_746 ?
Ba1 P1 Rb2 73.35(5) 2_747 2_746 ?
Rb1 P1 Rb2 72.75(5) 2_647 2_746 ?
Rb3 P1 Rb2 138.34(6) 1_556 2_746 ?
O9 P1 Rb2 53.7(3) . 1_556 ?
O3 P1 Rb2 112.7(2) 2_747 1_556 ?
O8 P1 Rb2 64.4(2) . 1_556 ?
O10 P1 Rb2 138.4(3) . 1_556 ?
Ba1 P1 Rb2 73.66(4) 2_747 1_556 ?
Rb1 P1 Rb2 131.77(6) 2_647 1_556 ?
Rb3 P1 Rb2 73.47(5) 1_556 1_556 ?
Rb2 P1 Rb2 146.42(6) 2_746 1_556 ?
O11 P2 O12 114.7(5) . . ?
O11 P2 O6 112.9(5) . 2_757 ?
O12 P2 O6 108.1(5) . 2_757 ?
O11 P2 O7 108.4(4) . 2_757 ?
O12 P2 O7 107.6(4) . 2_757 ?
O6 P2 O7 104.5(4) 2_757 2_757 ?
O11 P2 Rb1 56.5(3) . . ?
O12 P2 Rb1 146.8(4) . . ?
O6 P2 Rb1 104.3(3) 2_757 . ?
O7 P2 Rb1 56.3(2) 2_757 . ?
O11 P2 Rb3 58.0(3) . 1_556 ?
O12 P2 Rb3 67.8(4) . 1_556 ?
O6 P2 Rb3 162.7(3) 2_757 1_556 ?
O7 P2 Rb3 92.7(2) 2_757 1_556 ?
Rb1 P2 Rb3 83.17(5) . 1_556 ?
O11 P2 Rb2 127.9(3) . 2_757 ?
O12 P2 Rb2 116.4(4) . 2_757 ?
O6 P2 Rb2 58.6(3) 2_757 2_757 ?
O7 P2 Rb2 46.0(2) 2_757 2_757 ?
Rb1 P2 Rb2 75.20(5) . 2_757 ?
Rb3 P2 Rb2 138.65(7) 1_556 2_757 ?
O11 P2 Rb2 79.9(3) . 1_556 ?
O12 P2 Rb2 50.7(3) . 1_556 ?
O6 P2 Rb2 90.8(3) 2_757 1_556 ?
O7 P2 Rb2 157.3(2) 2_757 1_556 ?
Rb1 P2 Rb2 136.37(7) . 1_556 ?
Rb3 P2 Rb2 73.51(5) 1_556 1_556 ?
Rb2 P2 Rb2 143.55(7) 2_757 1_556 ?
O14 P3 O2 115.2(4) . . ?
O14 P3 O13 113.5(4) . . ?
O2 P3 O13 112.5(4) . . ?
O14 P3 O7 107.6(4) . 2_756 ?
O2 P3 O7 101.6(4) . 2_756 ?
O13 P3 O7 105.1(3) . 2_756 ?
O14 P3 Rb1 55.1(3) . 1_554 ?
O2 P3 Rb1 98.5(3) . 1_554 ?
O13 P3 Rb1 148.2(3) . 1_554 ?
O7 P3 Rb1 59.7(2) 2_756 1_554 ?
O14 P3 Ba1 146.1(3) . . ?
O2 P3 Ba1 47.8(3) . . ?
O13 P3 Ba1 65.7(3) . . ?
O7 P3 Ba1 104.9(2) 2_756 . ?
Rb1 P3 Ba1 142.08(8) 1_554 . ?
O14 P3 Rb1 82.1(3) . 2_647 ?
O2 P3 Rb1 93.5(3) . 2_647 ?
O13 P3 Rb1 51.3(2) . 2_647 ?
O7 P3 Rb1 155.9(2) 2_756 2_647 ?
Rb1 P3 Rb1 136.64(7) 1_554 2_647 ?
Ba1 P3 Rb1 71.78(4) . 2_647 ?
O14 P3 Rb3 57.4(3) . . ?
O2 P3 Rb3 169.9(3) . . ?
O13 P3 Rb3 68.1(3) . . ?
O7 P3 Rb3 87.8(2) 2_756 . ?
Rb1 P3 Rb3 82.82(5) 1_554 . ?
Ba1 P3 Rb3 133.71(7) . . ?
Rb1 P3 Rb3 78.97(5) 2_647 . ?
O14 P3 Rb2 129.0(3) . 2_756 ?
O2 P3 Rb2 59.8(3) . 2_756 ?
O13 P3 Rb2 114.2(3) . 2_756 ?
O7 P3 Rb2 42.1(2) 2_756 2_756 ?
Rb1 P3 Rb2 74.70(5) 1_554 2_756 ?
Ba1 P3 Rb2 72.73(5) . 2_756 ?
Rb1 P3 Rb2 144.42(7) 2_647 2_756 ?
Rb3 P3 Rb2 129.80(6) . 2_756 ?
O14 P3 Rb3 86.8(3) . 2_656 ?
O2 P3 Rb3 28.8(3) . 2_656 ?
O13 P3 Rb3 133.4(3) . 2_656 ?
O7 P3 Rb3 107.7(2) 2_756 2_656 ?
Rb1 P3 Rb3 78.05(5) 1_554 2_656 ?
Ba1 P3 Rb3 74.51(5) . 2_656 ?
Rb1 P3 Rb3 94.53(5) 2_647 2_656 ?
Rb3 P3 Rb3 144.07(6) . 2_656 ?
Rb2 P3 Rb3 73.46(5) 2_756 2_656 ?
O5 P4 O1 117.6(4) . . ?
O5 P4 O4 112.7(4) . . ?
O1 P4 O4 107.7(4) . . ?
O5 P4 O10 106.2(4) . 1_565 ?
O1 P4 O10 107.0(4) . 1_565 ?
O4 P4 O10 104.6(4) . 1_565 ?
O5 P4 Bi1 151.6(3) . 2_757 ?
O1 P4 Bi1 65.1(3) . 2_757 ?
O4 P4 Bi1 46.8(2) . 2_757 ?
O10 P4 Bi1 99.0(2) 1_565 2_757 ?
O5 P4 Rb1 59.9(3) . . ?
O1 P4 Rb1 102.4(3) . . ?
O4 P4 Rb1 64.0(2) . . ?
O10 P4 Rb1 150.6(3) 1_565 . ?
Bi1 P4 Rb1 91.77(6) 2_757 . ?
O5 P4 Rb3 95.7(3) . 1_566 ?
O1 P4 Rb3 146.6(3) . 1_566 ?
O4 P4 Rb3 56.2(3) . 1_566 ?
O10 P4 Rb3 58.1(3) 1_565 1_566 ?
Bi1 P4 Rb3 86.67(6) 2_757 1_566 ?
Rb1 P4 Rb3 95.65(6) . 1_566 ?
O5 P4 Rb2 107.5(3) . 2_756 ?
O1 P4 Rb2 42.0(3) . 2_756 ?
O4 P4 Rb2 138.8(2) . 2_756 ?
O10 P4 Rb2 71.6(3) 1_565 2_756 ?
Bi1 P4 Rb2 92.41(5) 2_757 2_756 ?
Rb1 P4 Rb2 135.50(7) . 2_756 ?
Rb3 P4 Rb2 128.82(6) 1_566 2_756 ?
O5 P4 Rb1 73.9(3) . 2_657 ?
O1 P4 Rb1 109.7(3) . 2_657 ?
O4 P4 Rb1 132.3(3) . 2_657 ?
O10 P4 Rb1 35.9(2) 1_565 2_657 ?
Bi1 P4 Rb1 133.67(7) 2_757 2_657 ?
Rb1 P4 Rb1 132.13(6) . 2_657 ?
Rb3 P4 Rb1 76.42(5) 1_566 2_657 ?
Rb2 P4 Rb1 67.79(4) 2_756 2_657 ?
P4 O1 Ba1 131.0(3) . . ?
P4 O1 Rb2 118.6(3) . 2_756 ?
Ba1 O1 Rb2 99.10(19) . 2_756 ?
P3 O2 Ba1 108.1(3) . . ?
P3 O2 Rb3 135.9(4) . 2_656 ?
Ba1 O2 Rb3 111.9(2) . 2_656 ?
P3 O2 Rb2 97.7(3) . 2_756 ?
Ba1 O2 Rb2 91.06(18) . 2_756 ?
Rb3 O2 Rb2 99.3(2) 2_656 2_756 ?
P1 O3 Ba1 94.5(3) 2_757 . ?
P1 O3 Rb2 117.9(3) 2_757 1_556 ?
Ba1 O3 Rb2 96.17(17) . 1_556 ?
P1 O3 Rb1 77.5(2) 2_757 1_655 ?
Ba1 O3 Rb1 171.4(2) . 1_655 ?
Rb2 O3 Rb1 84.88(14) 1_556 1_655 ?
P4 O4 Bi1 104.2(3) . 2_757 ?
P4 O4 Rb1 90.1(3) . . ?
Bi1 O4 Rb1 119.3(2) 2_757 . ?
P4 O4 Rb3 101.2(3) . 1_566 ?
Bi1 O4 Rb3 117.4(2) 2_757 1_566 ?
Rb1 O4 Rb3 116.74(18) . 1_566 ?
P4 O5 Ba1 141.2(4) . 2_657 ?
P4 O5 Rb1 95.8(3) . . ?
Ba1 O5 Rb1 91.6(2) 2_657 . ?
P4 O5 Rb3 123.4(4) . 2_656 ?
Ba1 O5 Rb3 91.33(18) 2_657 2_656 ?
Rb1 O5 Rb3 103.6(2) . 2_656 ?
P2 O6 Bi1 125.5(5) 2_747 . ?
P2 O6 Rb3 128.5(4) 2_747 . ?
Bi1 O6 Rb3 99.4(2) . . ?
P2 O6 Rb2 97.9(3) 2_747 . ?
Bi1 O6 Rb2 108.5(3) . . ?
Rb3 O6 Rb2 89.0(2) . . ?
P2 O7 P3 130.8(4) 2_747 2_746 ?
P2 O7 Rb2 110.5(3) 2_747 . ?
P3 O7 Rb2 115.4(3) 2_746 . ?
P2 O7 Rb1 97.4(3) 2_747 2_747 ?
P3 O7 Rb1 92.1(2) 2_746 2_747 ?
Rb2 O7 Rb1 98.95(18) . 2_747 ?
P1 O8 Bi1 134.0(3) . 2_747 ?
P1 O8 Ba1 99.8(3) . 2_747 ?
Bi1 O8 Ba1 104.22(19) 2_747 2_747 ?
P1 O8 Rb2 92.5(2) . 1_556 ?
Bi1 O8 Rb2 126.9(2) 2_747 1_556 ?
Ba1 O8 Rb2 87.52(13) 2_747 1_556 ?
P1 O9 Ba1 152.9(4) . . ?
P1 O9 Rb3 102.9(3) . 1_556 ?
Ba1 O9 Rb3 94.86(18) . 1_556 ?
P1 O9 Rb2 104.5(3) . 1_556 ?
Ba1 O9 Rb2 95.03(19) . 1_556 ?
Rb3 O9 Rb2 92.16(19) 1_556 1_556 ?
P1 O9 Rb1 77.4(3) . 2_647 ?
Ba1 O9 Rb1 80.95(17) . 2_647 ?
Rb3 O9 Rb1 94.74(17) 1_556 2_647 ?
Rb2 O9 Rb1 172.3(2) 1_556 2_647 ?
P4 O10 P1 129.3(4) 1_545 . ?
P4 O10 Rb1 125.2(3) 1_545 2_647 ?
P1 O10 Rb1 101.4(3) . 2_647 ?
P4 O10 Rb3 98.1(3) 1_545 1_556 ?
P1 O10 Rb3 88.3(3) . 1_556 ?
Rb1 O10 Rb3 103.52(18) 2_647 1_556 ?
P2 O11 Ba1 154.8(4) . . ?
P2 O11 Rb1 99.6(3) . . ?
Ba1 O11 Rb1 99.8(2) . . ?
P2 O11 Rb3 99.0(4) . 1_556 ?
Ba1 O11 Rb3 92.5(2) . 1_556 ?
Rb1 O11 Rb3 102.3(2) . 1_556 ?
P2 O12 Bi1 136.3(4) . 1_556 ?
P2 O12 Rb2 107.6(3) . 1_556 ?
Bi1 O12 Rb2 116.0(3) 1_556 1_556 ?
P2 O12 Rb3 88.5(4) . 1_556 ?
Bi1 O12 Rb3 95.9(3) 1_556 1_556 ?
Rb2 O12 Rb3 87.1(2) 1_556 1_556 ?
P3 O13 Bi1 132.5(3) . . ?
P3 O13 Rb1 103.7(3) . 2_647 ?
Bi1 O13 Rb1 123.8(2) . 2_647 ?
P3 O13 Ba1 88.2(3) . . ?
Bi1 O13 Ba1 93.6(2) . . ?
Rb1 O13 Ba1 86.12(19) 2_647 . ?
P3 O13 Rb3 88.4(3) . . ?
Bi1 O13 Rb3 89.5(2) . . ?
Rb1 O13 Rb3 93.63(18) 2_647 . ?
Ba1 O13 Rb3 176.4(2) . . ?
P3 O14 Rb1 100.0(3) . 1_554 ?
P3 O14 Rb2 151.3(4) . 1_455 ?
Rb1 O14 Rb2 98.2(2) 1_554 1_455 ?
P3 O14 Rb3 100.2(3) . . ?
Rb1 O14 Rb3 103.1(2) 1_554 . ?
Rb2 O14 Rb3 97.03(19) 1_455 . ?

loop_
_geom_bond_atom_site_label_1
_geom_bond_atom_site_label_2
_geom_bond_distance
_geom_bond_site_symmetry_2
_geom_bond_publ_flag
Rb1 O13 2.851(6) 2_657 ?
Rb1 O10 2.889(6) 2_657 ?
Rb1 O14 2.910(7) 1_556 ?
Rb1 O7 3.019(6) 2_757 ?
Rb1 O11 3.042(7) . ?
Rb1 O5 3.066(7) . ?
Rb1 O4 3.170(6) . ?
Rb1 P3 3.493(2) 1_556 ?
Rb1 P4 3.527(2) . ?
Rb1 P3 3.548(2) 2_657 ?
Rb1 P1 3.591(2) 2_657 ?
Rb1 P2 3.597(2) . ?
Rb2 O7 2.898(6) . ?
Rb2 O3 2.958(6) 1_554 ?
Rb2 O14 2.978(7) 1_655 ?
Rb2 O1 3.009(7) 2_746 ?
Rb2 O12 3.142(7) 1_554 ?
Rb2 O6 3.251(8) . ?
Rb2 O9 3.255(7) 1_554 ?
Rb2 O2 3.404(7) 2_746 ?
Rb2 O8 3.530(6) 1_554 ?
Rb2 P2 3.772(2) 2_747 ?
Rb2 P2 3.870(2) 1_554 ?
Rb2 P3 3.902(3) 2_746 ?
Rb3 O2 2.748(6) 2_646 ?
Rb3 O9 3.061(7) 1_554 ?
Rb3 O5 3.194(8) 2_646 ?
Rb3 O11 3.206(9) 1_554 ?
Rb3 O6 3.241(7) . ?
Rb3 O14 3.298(8) . ?
Rb3 O4 3.321(7) 1_544 ?
Rb3 O10 3.364(7) 1_554 ?
Rb3 O12 3.458(10) 1_554 ?
Rb3 O13 3.576(8) . ?
Rb3 P1 3.696(3) 1_554 ?
Rb3 P2 3.734(3) 1_554 ?
Ba1 O11 2.609(6) . ?
Ba1 O9 2.657(6) . ?
Ba1 O5 2.686(7) 2_647 ?
Ba1 O2 2.724(7) . ?
Ba1 O1 2.768(6) . ?
Ba1 O8 2.782(5) 2_757 ?
Ba1 O3 2.926(6) . ?
Ba1 O13 3.188(8) . ?
Ba1 P1 3.398(2) 2_757 ?
Ba1 P3 3.497(2) . ?
Ba1 Bi1 4.0837(6) . ?
Ba1 Rb1 4.1305(10) 2_647 ?
Bi1 O12 2.175(7) 1_554 ?
Bi1 O6 2.301(7) . ?
Bi1 O4 2.315(6) 2_747 ?
Bi1 O13 2.361(6) . ?
Bi1 O8 2.383(5) 2_757 ?
Bi1 P4 3.080(2) 2_747 ?
Bi1 Ba1 4.2410(6) 2_747 ?
P1 O9 1.499(6) . ?
P1 O3 1.512(6) 2_747 ?
P1 O8 1.533(6) . ?
P1 O10 1.636(6) . ?
P1 Ba1 3.398(2) 2_747 ?
P1 Rb1 3.591(2) 2_647 ?
P1 Rb3 3.696(3) 1_556 ?
P1 Rb2 3.902(3) 2_746 ?
P1 Rb2 3.909(2) 1_556 ?
P2 O11 1.478(7) . ?
P2 O12 1.502(7) . ?
P2 O6 1.518(7) 2_757 ?
P2 O7 1.604(6) 2_757 ?
P2 Rb3 3.734(3) 1_556 ?
P2 Rb2 3.772(2) 2_757 ?
P2 Rb2 3.870(2) 1_556 ?
P3 O14 1.492(7) . ?
P3 O2 1.503(7) . ?
P3 O13 1.541(6) . ?
P3 O7 1.650(6) 2_756 ?
P3 Rb1 3.493(2) 1_554 ?
P3 Rb1 3.548(2) 2_647 ?
P3 Rb2 3.901(3) 2_756 ?
P3 Rb3 3.967(3) 2_656 ?
P4 O5 1.460(7) . ?
P4 O1 1.497(6) . ?
P4 O4 1.542(7) . ?
P4 O10 1.601(6) 1_565 ?
P4 Bi1 3.080(2) 2_757 ?
P4 Rb3 3.923(3) 1_566 ?
P4 Rb2 3.951(3) 2_756 ?
P4 Rb1 4.030(2) 2_657 ?
O1 Rb2 3.009(7) 2_756 ?
O2 Rb3 2.748(6) 2_656 ?
O2 Rb2 3.404(7) 2_756 ?
O3 P1 1.512(6) 2_757 ?
O3 Rb2 2.958(6) 1_556 ?
O3 Rb1 3.601(6) 1_655 ?
O4 Bi1 2.314(6) 2_757 ?
O4 Rb3 3.321(7) 1_566 ?
O5 Ba1 2.686(7) 2_657 ?
O5 Rb3 3.194(8) 2_656 ?
O6 P2 1.518(7) 2_747 ?
O7 P2 1.604(6) 2_747 ?
O7 P3 1.650(6) 2_746 ?
O7 Rb1 3.019(6) 2_747 ?
O8 Bi1 2.383(5) 2_747 ?
O8 Ba1 2.782(5) 2_747 ?
O8 Rb2 3.530(6) 1_556 ?
O9 Rb3 3.061(7) 1_556 ?
O9 Rb2 3.255(7) 1_556 ?
O9 Rb1 3.608(7) 2_647 ?
O10 P4 1.601(6) 1_545 ?
O10 Rb1 2.889(6) 2_647 ?
O10 Rb3 3.364(7) 1_556 ?
O11 Rb3 3.206(9) 1_556 ?
O12 Bi1 2.175(7) 1_556 ?
O12 Rb2 3.142(7) 1_556 ?
O12 Rb3 3.458(10) 1_556 ?
O13 Rb1 2.851(6) 2_647 ?
O14 Rb1 2.910(7) 1_554 ?
O14 Rb2 2.978(7) 1_455 ?
